data_4087956
loop_
_publ_author_name
'Wilkins, Lewis C.'
'Wieneke, Philipp'
'Newman, Paul D.'
'Kariuki, Benson M.'
'Rominger, Frank'
'Hashmi, A. Stephen K.'
'Hansmann, Max M.'
'Melen, Rebecca L.'

_publ_section_title
;
 Pathways to Functionalized Heterocycles: Propargyl Rearrangement using
 B(C6F5)3
;
_journal_issue 21
_journal_name_full Organometallics
_journal_page_first 5298
_journal_paper_doi 10.1021/acs.organomet.5b00753
_journal_volume 34
_journal_year 2015
_chemical_formula_moiety 'C33 H15 B F15 N O3, 0.5(C7 H8)'
_chemical_formula_sum 'C36.5 H19 B F15 N O3'
_chemical_formula_weight 815.34
_space_group_crystal_system triclinic
_space_group_IT_number 2
_space_group_name_Hall '-P 1'
_space_group_name_H-M_alt 'P -1'
_atom_sites_solution_hydrogens mixed
_atom_sites_solution_primary direct
_atom_sites_solution_secondary difmap
_audit_creation_method SHELXL-2013
_cell_angle_alpha 85.231(2)
_cell_angle_beta 81.224(2)
_cell_angle_gamma 88.399(3)
_cell_formula_units_Z 2
_cell_length_a 10.1170(3)
_cell_length_b 11.1727(3)
_cell_length_c 15.4493(4)
_cell_measurement_reflns_used 8245
_cell_measurement_temperature 150(2)
_cell_measurement_theta_max 73.87
_cell_measurement_theta_min 4.40
_cell_volume 1719.67(8)
_computing_cell_refinement
;
CrysAlisPro, Agilent Technologies,
Version 1.171.37.33 (release 27-03-2014 CrysAlis171 .NET)
(compiled Mar 27 2014,17:12:48)
;
_computing_data_collection
;
CrysAlisPro, Agilent Technologies,
Version 1.171.37.33 (release 27-03-2014 CrysAlis171 .NET)
(compiled Mar 27 2014,17:12:48)
;
_computing_data_reduction
;
CrysAlisPro, Agilent Technologies,
Version 1.171.37.33 (release 27-03-2014 CrysAlis171 .NET)
(compiled Mar 27 2014,17:12:48)
;
_computing_structure_refinement 'SHELXL-2013 (Sheldrick, 2013)'
_computing_structure_solution 'SHELXTL-2013 (Sheldrick, 2013)'
_diffrn_ambient_temperature 150(2)
_diffrn_detector 'CCD plate'
_diffrn_detector_area_resol_mean 10.5082
_diffrn_detector_type Atlas
_diffrn_measured_fraction_theta_full 0.996
_diffrn_measured_fraction_theta_max 0.967
_diffrn_measurement_device 'four-circle diffractometer'
_diffrn_measurement_device_type 'SuperNova, Dual, Cu at zero, Atlas'
_diffrn_measurement_method 'omega scnas'
_diffrn_radiation_monochromator mirror
_diffrn_radiation_type CuK\a
_diffrn_radiation_wavelength 1.54184
_diffrn_reflns_av_R_equivalents 0.0161
_diffrn_reflns_av_unetI/netI 0.0189
_diffrn_reflns_Laue_measured_fraction_full 0.996
_diffrn_reflns_Laue_measured_fraction_max 0.967
_diffrn_reflns_limit_h_max 10
_diffrn_reflns_limit_h_min -12
_diffrn_reflns_limit_k_max 13
_diffrn_reflns_limit_k_min -13
_diffrn_reflns_limit_l_max 14
_diffrn_reflns_limit_l_min -19
_diffrn_reflns_number 12184
_diffrn_reflns_point_group_measured_fraction_full 0.996
_diffrn_reflns_point_group_measured_fraction_max 0.967
_diffrn_reflns_theta_full 67.684
_diffrn_reflns_theta_max 74.066
_diffrn_reflns_theta_min 3.971
_diffrn_source 'sealed tube'
_diffrn_source_type 'SuperNova (Cu) X-ray Source'
_exptl_absorpt_coefficient_mu 1.383
_exptl_absorpt_correction_T_max 1.0000
_exptl_absorpt_correction_T_min 0.8397
_exptl_absorpt_correction_type multi-scan
_exptl_absorpt_process_details
;
CrysAlisPro, Agilent Technologies,
Version 1.171.37.33 (release 27-03-2014 CrysAlis171 .NET)
(compiled Mar 27 2014,17:12:48)
Empirical absorption correction using spherical harmonics,
 implemented in SCALE3 ABSPACK scaling algorithm.
;
_exptl_crystal_colour colourless
_exptl_crystal_density_diffrn 1.575
_exptl_crystal_description plate
_exptl_crystal_F_000 818
_exptl_crystal_size_max 0.20
_exptl_crystal_size_mid 0.10
_exptl_crystal_size_min 0.05
_refine_diff_density_max 0.514
_refine_diff_density_min -0.385
_refine_diff_density_rms 0.050
_refine_ls_extinction_method none
_refine_ls_goodness_of_fit_ref 1.026
_refine_ls_hydrogen_treatment mixed
_refine_ls_matrix_type full
_refine_ls_number_parameters 561
_refine_ls_number_reflns 6754
_refine_ls_number_restraints 7
_refine_ls_restrained_S_all 1.030
_refine_ls_R_factor_all 0.0409
_refine_ls_R_factor_gt 0.0379
_refine_ls_shift/su_max 0.001
_refine_ls_shift/su_mean 0.000
_refine_ls_structure_factor_coef Fsqd
_refine_ls_weighting_details 'w=1/[\s^2^(Fo^2^)+(0.0492P)^2^+0.7969P] where P=(Fo^2^+2Fc^2^)/3'
_refine_ls_weighting_scheme calc
_refine_ls_wR_factor_gt 0.0953
_refine_ls_wR_factor_ref 0.0976
_reflns_Friedel_coverage 0.000
_reflns_number_gt 6232
_reflns_number_total 6754
_reflns_threshold_expression 'I > 2\s(I)'
_cod_data_source_file om5b00753_si_014.cif
_cod_data_source_block rm1403
_cod_original_cell_volume 1719.66(9)
_cod_original_formula_sum 'C36.50 H19 B F15 N O3'
_cod_database_code 4087956
_shelx_space_group_comment
;
The symmetry employed for this shelxl refinement is uniquely defined
by the following loop, which should always be used as a source of
symmetry information in preference to the above space-group names.
They are only intended as comments.
;
_shelxl_version_number 2013-3

loop_
_space_group_symop_operation_xyz
'x, y, z'
'-x, -y, -z'

loop_
_atom_site_label
_atom_site_type_symbol
_atom_site_fract_x
_atom_site_fract_y
_atom_site_fract_z
_atom_site_U_iso_or_equiv
_atom_site_adp_type
_atom_site_occupancy
_atom_site_site_symmetry_order
_atom_site_calc_flag
_atom_site_refinement_flags_posn
_atom_site_refinement_flags_adp
_atom_site_refinement_flags_occupancy
_atom_site_disorder_assembly
_atom_site_disorder_group
O1 O 0.42167(9) 0.33779(8) 0.72672(6) 0.0215(2) Uani 1 1 d . . . . .
B1 B 0.39772(15) 0.20218(13) 0.75055(10) 0.0191(3) Uani 1 1 d . . . . .
N4 N 0.39898(11) 0.53503(10) 0.72141(7) 0.0209(2) Uani 1 1 d . . . . .
F11 F 0.16073(8) 0.04770(8) 0.73101(6) 0.03069(19) Uani 1 1 d . . . . .
C11 C 0.35240(14) 0.15584(12) 0.66083(9) 0.0216(3) Uani 1 1 d . . . . .
C12 C 0.24484(14) 0.08292(13) 0.65768(9) 0.0256(3) Uani 1 1 d . . . . .
F13 F 0.11024(12) -0.03092(12) 0.58330(8) 0.0557(3) Uani 1 1 d . . . . .
C13 C 0.21706(18) 0.03852(16) 0.58150(11) 0.0360(4) Uani 1 1 d . . . . .
F14 F 0.27558(16) 0.02069(13) 0.42997(7) 0.0661(4) Uani 1 1 d . . . . .
C14 C 0.3007(2) 0.06510(17) 0.50367(11) 0.0411(4) Uani 1 1 d . . . . .
F15 F 0.49377(12) 0.15952(10) 0.42743(6) 0.0468(3) Uani 1 1 d . . . . .
C15 C 0.40957(18) 0.13568(15) 0.50282(10) 0.0343(3) Uani 1 1 d . . . . .
F16 F 0.54305(9) 0.24706(8) 0.57431(6) 0.0326(2) Uani 1 1 d . . . . .
C16 C 0.43297(15) 0.17964(12) 0.58004(9) 0.0259(3) Uani 1 1 d . . . . .
C21 C 0.54140(13) 0.13479(12) 0.75890(8) 0.0201(3) Uani 1 1 d . . . . .
F22 F 0.67820(9) 0.30853(8) 0.74093(6) 0.0317(2) Uani 1 1 d . . . . .
C22 C 0.66593(14) 0.18775(12) 0.74918(9) 0.0231(3) Uani 1 1 d . . . . .
F23 F 0.90194(9) 0.18039(9) 0.73674(7) 0.0398(2) Uani 1 1 d . . . . .
C23 C 0.78503(14) 0.12305(14) 0.74690(9) 0.0265(3) Uani 1 1 d . . . . .
F24 F 0.89735(9) -0.06471(9) 0.75118(7) 0.0422(2) Uani 1 1 d . . . . .
C24 C 0.78365(14) -0.00004(14) 0.75385(10) 0.0278(3) Uani 1 1 d . . . . .
F25 F 0.66080(10) -0.17765(8) 0.76670(7) 0.0407(2) Uani 1 1 d . . . . .
C25 C 0.66277(15) -0.05758(13) 0.76295(9) 0.0260(3) Uani 1 1 d . . . . .
F26 F 0.43183(8) -0.05171(7) 0.77276(6) 0.02828(19) Uani 1 1 d . . . . .
C26 C 0.54679(13) 0.00984(12) 0.76511(9) 0.0222(3) Uani 1 1 d . . . . .
C31 C 0.28106(13) 0.18383(12) 0.83627(9) 0.0202(3) Uani 1 1 d . . . . .
F32 F 0.40555(8) 0.05979(8) 0.92865(5) 0.02975(19) Uani 1 1 d . . . . .
C32 C 0.29001(14) 0.11529(12) 0.91408(9) 0.0231(3) Uani 1 1 d . . . . .
F33 F 0.20038(11) 0.03030(10) 1.05564(6) 0.0445(3) Uani 1 1 d . . . . .
C33 C 0.18521(16) 0.10048(14) 0.98290(9) 0.0295(3) Uani 1 1 d . . . . .
F34 F -0.03672(11) 0.14720(11) 1.04326(7) 0.0492(3) Uani 1 1 d . . . . .
C34 C 0.06502(16) 0.15873(15) 0.97666(10) 0.0320(3) Uani 1 1 d . . . . .
F35 F -0.06346(9) 0.29214(10) 0.89595(7) 0.0420(2) Uani 1 1 d . . . . .
C35 C 0.05170(14) 0.23059(14) 0.90169(10) 0.0284(3) Uani 1 1 d . . . . .
F36 F 0.13835(8) 0.31385(8) 0.76254(6) 0.03010(19) Uani 1 1 d . . . . .
C36 C 0.15757(14) 0.24078(12) 0.83398(9) 0.0230(3) Uani 1 1 d . . . . .
C40 C 0.39866(13) 0.43138(12) 0.76939(9) 0.0195(3) Uani 1 1 d . . . . .
C41 C 0.37453(13) 0.42694(11) 0.86643(9) 0.0204(3) Uani 1 1 d . . . . .
C42 C 0.46426(13) 0.36142(12) 0.91342(9) 0.0209(3) Uani 1 1 d . . . . .
H42 H 0.5384(19) 0.3229(17) 0.8844(12) 0.029(4) Uiso 1 1 d . . . . .
C43 C 0.44278(14) 0.35291(12) 1.00407(9) 0.0216(3) Uani 1 1 d . . . . .
C44 C 0.32976(14) 0.41014(12) 1.04952(9) 0.0229(3) Uani 1 1 d . . . . .
C45 C 0.23961(14) 0.47193(12) 1.00233(9) 0.0246(3) Uani 1 1 d . . . . .
H45 H 0.1589(19) 0.5129(16) 1.0342(12) 0.029 Uiso 1 1 d . U . . .
C46 C 0.26270(14) 0.48181(12) 0.91079(9) 0.0232(3) Uani 1 1 d . . . . .
H46 H 0.2009(19) 0.5242(17) 0.8780(12) 0.028 Uiso 1 1 d . U . . .
O47 O 0.32099(11) 0.39974(10) 1.13798(7) 0.0310(2) Uani 1 1 d . . . . .
C47 C 0.2023(2) 0.44324(18) 1.18874(11) 0.0412(4) Uani 1 1 d . . . . .
H47A H 0.122(3) 0.405(2) 1.1740(16) 0.062 Uiso 1 1 d . U . . .
H47B H 0.192(3) 0.532(2) 1.1770(17) 0.062 Uiso 1 1 d . U . . .
H47C H 0.213(3) 0.419(2) 1.2502(17) 0.062 Uiso 1 1 d . U . . .
O48 O 0.52324(10) 0.29225(10) 1.05590(6) 0.0280(2) Uani 1 1 d . . . . .
C48 C 0.63418(16) 0.22632(14) 1.01323(10) 0.0300(3) Uani 1 1 d . . . . .
H48A H 0.601(2) 0.161(2) 0.9799(14) 0.045 Uiso 1 1 d . U . . .
H48B H 0.695(2) 0.283(2) 0.9745(14) 0.045 Uiso 1 1 d . U . . .
H48C H 0.681(2) 0.189(2) 1.0613(15) 0.045 Uiso 1 1 d . U . . .
C51 C 0.39926(15) 0.65365(12) 0.75676(9) 0.0235(3) Uani 1 1 d . . . . .
H51A H 0.4220(18) 0.6437(16) 0.8143(13) 0.028 Uiso 1 1 d . U . . .
H51B H 0.4691(19) 0.7005(17) 0.7199(12) 0.028 Uiso 1 1 d . U . . .
C52 C 0.26987(16) 0.71488(13) 0.75630(10) 0.0298(3) Uani 1 1 d . . . . .
C53 C 0.1656(2) 0.76473(16) 0.75583(14) 0.0445(4) Uani 1 1 d . . . . .
H53 H 0.084(2) 0.805(2) 0.7550(15) 0.053 Uiso 1 1 d . U . . .
C61 C 0.41792(15) 0.53782(13) 0.62467(9) 0.0242(3) Uani 1 1 d . . . . .
H61A H 0.3811(18) 0.4666(17) 0.6097(12) 0.029 Uiso 1 1 d . U . . .
H61B H 0.3640(19) 0.6044(17) 0.6044(12) 0.029 Uiso 1 1 d . U . . .
C62 C 0.55924(16) 0.55341(14) 0.58898(9) 0.0307(3) Uani 1 1 d . . . . .
C63 C 0.67374(19) 0.5682(2) 0.56414(12) 0.0476(5) Uani 1 1 d . . . . .
H63 H 0.763(3) 0.585(2) 0.5469(16) 0.057 Uiso 1 1 d . U . . .
C1S C -0.0019(3) 0.4285(4) 0.57601(19) 0.0926(11) Uani 1 1 d . U . . .
H1S H -0.0055 0.3760 0.6279 0.111 Uiso 1 1 calc R U . . .
C2S C 0.0389(3) 0.5392(4) 0.5770(2) 0.0988(12) Uani 1 1 d . U . . .
H2S H 0.0662 0.5673 0.6278 0.119 Uiso 1 1 calc R U . A 1
C3S C 0.0398(3) 0.6142(4) 0.4983(3) 0.0986(11) Uani 0.5 1 d . U P B 1
C4S C 0.0848(7) 0.7218(6) 0.4972(6) 0.098(2) Uani 0.5 1 d . U P B 1
H4S1 H 0.1770 0.7249 0.4665 0.147 Uiso 0.5 1 calc R U P B 1
H4S2 H 0.0827 0.7432 0.5576 0.147 Uiso 0.5 1 calc R U P B 1
H4S3 H 0.0287 0.7787 0.4666 0.147 Uiso 0.5 1 calc R U P B 1
C3SA C 0.0398(3) 0.6142(4) 0.4983(3) 0.0986(11) Uani 0.5 1 d . U P B 2
H3SA H 0.0669 0.6952 0.4963 0.118 Uiso 0.5 1 calc R U P B 2

loop_
_atom_site_aniso_label
_atom_site_aniso_U_11
_atom_site_aniso_U_22
_atom_site_aniso_U_33
_atom_site_aniso_U_23
_atom_site_aniso_U_13
_atom_site_aniso_U_12
O1 0.0253(5) 0.0184(4) 0.0195(4) -0.0022(3) 0.0008(4) 0.0009(4)
B1 0.0202(7) 0.0178(7) 0.0186(7) -0.0005(5) -0.0011(5) 0.0001(5)
N4 0.0258(6) 0.0187(5) 0.0181(5) -0.0020(4) -0.0031(4) 0.0004(4)
F11 0.0260(4) 0.0367(5) 0.0293(4) -0.0075(4) 0.0003(3) -0.0082(3)
C11 0.0241(6) 0.0194(6) 0.0208(6) -0.0016(5) -0.0032(5) 0.0042(5)
C12 0.0265(7) 0.0276(7) 0.0232(7) -0.0040(5) -0.0047(5) 0.0019(5)
F13 0.0555(7) 0.0722(8) 0.0455(6) -0.0177(6) -0.0151(5) -0.0263(6)
C13 0.0401(9) 0.0392(9) 0.0322(8) -0.0090(7) -0.0122(7) -0.0061(7)
F14 0.0945(10) 0.0819(9) 0.0273(5) -0.0208(6) -0.0146(6) -0.0203(8)
C14 0.0593(11) 0.0441(9) 0.0233(8) -0.0112(7) -0.0124(7) -0.0011(8)
F15 0.0696(7) 0.0469(6) 0.0193(4) -0.0030(4) 0.0082(4) 0.0002(5)
C15 0.0498(10) 0.0330(8) 0.0180(7) -0.0020(6) 0.0006(6) 0.0038(7)
F16 0.0345(5) 0.0332(5) 0.0267(4) -0.0020(3) 0.0065(3) -0.0055(4)
C16 0.0305(7) 0.0221(6) 0.0238(7) -0.0012(5) -0.0011(6) 0.0021(5)
C21 0.0201(6) 0.0223(6) 0.0174(6) -0.0026(5) -0.0006(5) 0.0005(5)
F22 0.0268(4) 0.0239(4) 0.0434(5) -0.0069(4) 0.0008(4) -0.0063(3)
C22 0.0239(7) 0.0233(6) 0.0218(6) -0.0038(5) -0.0012(5) -0.0024(5)
F23 0.0186(4) 0.0468(6) 0.0541(6) -0.0068(5) -0.0038(4) -0.0065(4)
C23 0.0179(6) 0.0358(8) 0.0260(7) -0.0044(6) -0.0024(5) -0.0034(5)
F24 0.0228(4) 0.0468(6) 0.0548(6) 0.0010(5) -0.0042(4) 0.0138(4)
C24 0.0202(7) 0.0361(8) 0.0262(7) -0.0010(6) -0.0026(5) 0.0083(6)
F25 0.0357(5) 0.0220(4) 0.0610(6) 0.0039(4) -0.0017(4) 0.0070(4)
C25 0.0273(7) 0.0223(7) 0.0269(7) 0.0009(5) -0.0019(5) 0.0040(5)
F26 0.0229(4) 0.0214(4) 0.0397(5) 0.0002(3) -0.0030(3) -0.0036(3)
C26 0.0202(6) 0.0234(6) 0.0224(6) -0.0003(5) -0.0021(5) -0.0015(5)
C31 0.0211(6) 0.0196(6) 0.0200(6) -0.0042(5) -0.0019(5) -0.0019(5)
F32 0.0275(4) 0.0356(5) 0.0250(4) 0.0050(3) -0.0051(3) 0.0035(3)
C32 0.0227(6) 0.0247(6) 0.0217(6) -0.0028(5) -0.0023(5) -0.0017(5)
F33 0.0485(6) 0.0565(6) 0.0231(5) 0.0126(4) 0.0033(4) -0.0006(5)
C33 0.0342(8) 0.0328(8) 0.0197(7) 0.0005(6) 0.0005(6) -0.0045(6)
F34 0.0371(5) 0.0671(7) 0.0357(5) -0.0008(5) 0.0177(4) -0.0018(5)
C34 0.0281(7) 0.0386(8) 0.0260(7) -0.0062(6) 0.0093(6) -0.0055(6)
F35 0.0245(4) 0.0503(6) 0.0475(6) -0.0055(5) 0.0049(4) 0.0114(4)
C35 0.0207(7) 0.0315(7) 0.0323(8) -0.0081(6) 0.0008(6) 0.0028(5)
F36 0.0262(4) 0.0322(4) 0.0303(4) 0.0035(3) -0.0037(3) 0.0066(3)
C36 0.0239(7) 0.0222(6) 0.0226(6) -0.0024(5) -0.0021(5) -0.0005(5)
C40 0.0165(6) 0.0206(6) 0.0213(6) -0.0028(5) -0.0021(5) 0.0005(5)
C41 0.0238(6) 0.0178(6) 0.0196(6) -0.0016(5) -0.0024(5) -0.0025(5)
C42 0.0215(6) 0.0197(6) 0.0214(6) -0.0033(5) -0.0015(5) -0.0007(5)
C43 0.0240(6) 0.0197(6) 0.0214(6) -0.0015(5) -0.0040(5) -0.0024(5)
C44 0.0296(7) 0.0201(6) 0.0180(6) -0.0016(5) -0.0003(5) -0.0022(5)
C45 0.0261(7) 0.0214(6) 0.0247(7) -0.0028(5) 0.0015(5) 0.0011(5)
C46 0.0251(7) 0.0208(6) 0.0229(7) -0.0008(5) -0.0023(5) 0.0015(5)
O47 0.0392(6) 0.0336(6) 0.0182(5) -0.0021(4) 0.0011(4) 0.0062(4)
C47 0.0476(10) 0.0504(11) 0.0213(8) -0.0033(7) 0.0072(7) 0.0111(8)
O48 0.0294(5) 0.0334(5) 0.0216(5) -0.0024(4) -0.0060(4) 0.0064(4)
C48 0.0282(7) 0.0321(8) 0.0301(8) -0.0036(6) -0.0059(6) 0.0059(6)
C51 0.0310(7) 0.0181(6) 0.0216(7) -0.0019(5) -0.0035(5) -0.0023(5)
C52 0.0398(8) 0.0204(6) 0.0292(7) -0.0027(5) -0.0045(6) 0.0004(6)
C53 0.0409(10) 0.0322(9) 0.0596(12) -0.0038(8) -0.0067(8) 0.0113(7)
C61 0.0310(7) 0.0234(7) 0.0177(6) -0.0003(5) -0.0039(5) 0.0012(6)
C62 0.0360(9) 0.0347(8) 0.0206(7) -0.0015(6) -0.0028(6) 0.0053(6)
C63 0.0332(10) 0.0738(14) 0.0337(9) -0.0044(9) 0.0014(7) 0.0039(9)
C1S 0.0417(13) 0.174(3) 0.0534(15) 0.0271(19) -0.0010(11) 0.0130(17)
C2S 0.0412(14) 0.158(3) 0.083(2) 0.027(2) 0.0155(13) 0.0110(17)
C3S 0.0395(13) 0.126(3) 0.119(3) 0.018(2) 0.0088(15) 0.0078(15)
C4S 0.091(5) 0.071(4) 0.135(6) -0.030(4) -0.010(4) -0.015(3)
C3SA 0.0395(13) 0.126(3) 0.119(3) 0.018(2) 0.0088(15) 0.0078(15)

loop_
_atom_type_symbol
_atom_type_description
_atom_type_scat_dispersion_real
_atom_type_scat_dispersion_imag
_atom_type_scat_source
C C 0.0181 0.0091 'International Tables Vol C Tables 4.2.6.8 and 6.1.1.4'
H H 0.0000 0.0000 'International Tables Vol C Tables 4.2.6.8 and 6.1.1.4'
N N 0.0311 0.0180 'International Tables Vol C Tables 4.2.6.8 and 6.1.1.4'
O O 0.0492 0.0322 'International Tables Vol C Tables 4.2.6.8 and 6.1.1.4'
F F 0.0727 0.0534 'International Tables Vol C Tables 4.2.6.8 and 6.1.1.4'
B B 0.0090 0.0039 'International Tables Vol C Tables 4.2.6.8 and 6.1.1.4'

loop_
_geom_angle_atom_site_label_1
_geom_angle_atom_site_label_2
_geom_angle_atom_site_label_3
_geom_angle
_geom_angle_site_symmetry_1
_geom_angle_site_symmetry_3
C40 O1 B1 133.88(11) . .
O1 B1 C21 108.85(10) . .
O1 B1 C31 109.55(10) . .
C21 B1 C31 116.34(11) . .
O1 B1 C11 103.42(10) . .
C21 B1 C11 105.07(10) . .
C31 B1 C11 112.75(11) . .
C40 N4 C51 124.38(11) . .
C40 N4 C61 120.26(11) . .
C51 N4 C61 114.87(11) . .
C12 C11 C16 113.98(13) . .
C12 C11 B1 125.95(12) . .
C16 C11 B1 119.77(12) . .
F11 C12 C13 115.02(13) . .
F11 C12 C11 121.15(12) . .
C13 C12 C11 123.81(14) . .
F13 C13 C14 120.04(14) . .
F13 C13 C12 120.52(15) . .
C14 C13 C12 119.44(15) . .
F14 C14 C15 120.86(16) . .
F14 C14 C13 119.71(17) . .
C15 C14 C13 119.43(14) . .
F15 C15 C14 119.80(14) . .
F15 C15 C16 120.77(15) . .
C14 C15 C16 119.42(15) . .
F16 C16 C15 116.04(13) . .
F16 C16 C11 120.03(13) . .
C15 C16 C11 123.91(14) . .
C22 C21 C26 113.82(12) . .
C22 C21 B1 127.12(12) . .
C26 C21 B1 118.50(11) . .
F22 C22 C23 115.25(12) . .
F22 C22 C21 121.20(12) . .
C23 C22 C21 123.55(13) . .
F23 C23 C24 119.87(13) . .
F23 C23 C22 120.28(13) . .
C24 C23 C22 119.84(13) . .
F24 C24 C23 121.06(13) . .
F24 C24 C25 119.80(14) . .
C23 C24 C25 119.14(13) . .
F25 C25 C26 121.18(13) . .
F25 C25 C24 119.55(13) . .
C26 C25 C24 119.24(13) . .
F26 C26 C25 116.44(12) . .
F26 C26 C21 119.16(12) . .
C25 C26 C21 124.40(13) . .
C32 C31 C36 113.86(12) . .
C32 C31 B1 127.00(12) . .
C36 C31 B1 119.14(12) . .
F32 C32 C31 121.16(12) . .
F32 C32 C33 115.00(12) . .
C31 C32 C33 123.82(13) . .
F33 C33 C34 119.87(13) . .
F33 C33 C32 120.48(14) . .
C34 C33 C32 119.65(14) . .
F34 C34 C35 120.56(15) . .
F34 C34 C33 120.47(15) . .
C35 C34 C33 118.96(13) . .
F35 C35 C34 119.73(13) . .
F35 C35 C36 120.74(14) . .
C34 C35 C36 119.51(14) . .
F36 C36 C35 116.52(13) . .
F36 C36 C31 119.30(12) . .
C35 C36 C31 124.16(13) . .
O1 C40 N4 115.95(12) . .
O1 C40 C41 123.22(12) . .
N4 C40 C41 120.83(12) . .
C46 C41 C42 120.14(13) . .
C46 C41 C40 121.16(12) . .
C42 C41 C40 118.65(12) . .
C43 C42 C41 120.12(13) . .
C43 C42 H42 119.0(11) . .
C41 C42 H42 120.8(11) . .
O48 C43 C42 124.98(13) . .
O48 C43 C44 115.15(12) . .
C42 C43 C44 119.88(13) . .
O47 C44 C45 125.52(13) . .
O47 C44 C43 114.99(12) . .
C45 C44 C43 119.49(13) . .
C44 C45 C46 120.42(13) . .
C44 C45 H45 120.0(10) . .
C46 C45 H45 119.5(10) . .
C41 C46 C45 119.91(13) . .
C41 C46 H46 119.3(11) . .
C45 C46 H46 120.7(11) . .
C44 O47 C47 118.19(13) . .
O47 C47 H47A 110.7(15) . .
O47 C47 H47B 110.9(15) . .
H47A C47 H47B 108(2) . .
O47 C47 H47C 104.5(15) . .
H47A C47 H47C 110(2) . .
H47B C47 H47C 113(2) . .
C43 O48 C48 117.30(11) . .
O48 C48 H48A 110.1(12) . .
O48 C48 H48B 109.1(13) . .
H48A C48 H48B 112.7(17) . .
O48 C48 H48C 105.5(13) . .
H48A C48 H48C 109.8(17) . .
H48B C48 H48C 109.4(18) . .
C52 C51 N4 110.99(12) . .
C52 C51 H51A 111.2(11) . .
N4 C51 H51A 109.2(11) . .
C52 C51 H51B 110.1(11) . .
N4 C51 H51B 107.5(11) . .
H51A C51 H51B 107.7(15) . .
C53 C52 C51 179.8(2) . .
C52 C53 H53 178.8(16) . .
C62 C61 N4 110.08(12) . .
C62 C61 H61A 114.0(11) . .
N4 C61 H61A 107.5(11) . .
C62 C61 H61B 111.2(11) . .
N4 C61 H61B 106.7(11) . .
H61A C61 H61B 107.0(15) . .
C63 C62 C61 176.66(18) . .
C62 C63 H63 175.9(16) . .
C2S C1S C3SA 122.3(3) . 2_566
C2S C1S C3S 122.3(3) . 2_566
C2S C1S H1S 118.8 . .
C3SA C1S H1S 118.8 2_566 .
C3S C1S H1S 118.8 2_566 .
C1S C2S C3S 116.4(4) . .
C1S C2S H2S 121.8 . .
C3S C2S H2S 121.8 . .
C4S C3S C1S 121.5(5) . 2_566
C4S C3S C2S 117.1(6) . .
C1S C3S C2S 121.3(4) 2_566 .
C3S C4S H4S1 109.5 . .
C3S C4S H4S2 109.5 . .
H4S1 C4S H4S2 109.5 . .
C3S C4S H4S3 109.5 . .
H4S1 C4S H4S3 109.5 . .
H4S2 C4S H4S3 109.5 . .

loop_
_geom_bond_atom_site_label_1
_geom_bond_atom_site_label_2
_geom_bond_distance
_geom_bond_site_symmetry_2
O1 C40 1.2791(16) .
O1 B1 1.5461(16) .
B1 C21 1.6360(19) .
B1 C31 1.6371(19) .
B1 C11 1.6511(19) .
N4 C40 1.3218(18) .
N4 C51 1.4751(17) .
N4 C61 1.4753(17) .
F11 C12 1.3464(17) .
C11 C12 1.387(2) .
C11 C16 1.393(2) .
C12 C13 1.384(2) .
F13 C13 1.343(2) .
C13 C14 1.376(3) .
F14 C14 1.3402(19) .
C14 C15 1.370(3) .
F15 C15 1.3459(18) .
C15 C16 1.382(2) .
F16 C16 1.3496(17) .
C21 C22 1.3889(19) .
C21 C26 1.3915(19) .
F22 C22 1.3523(16) .
C22 C23 1.385(2) .
F23 C23 1.3427(16) .
C23 C24 1.371(2) .
F24 C24 1.3383(16) .
C24 C25 1.380(2) .
F25 C25 1.3386(17) .
C25 C26 1.374(2) .
F26 C26 1.3523(15) .
C31 C32 1.3842(19) .
C31 C36 1.3901(19) .
F32 C32 1.3484(16) .
C32 C33 1.385(2) .
F33 C33 1.3419(18) .
C33 C34 1.376(2) .
F34 C34 1.3404(17) .
C34 C35 1.375(2) .
F35 C35 1.3471(17) .
C35 C36 1.378(2) .
F36 C36 1.3526(16) .
C40 C41 1.4786(18) .
C41 C46 1.3856(19) .
C41 C42 1.4010(19) .
C42 C43 1.3796(19) .
C42 H42 0.93(2) .
C43 O48 1.3568(17) .
C43 C44 1.414(2) .
C44 O47 1.3514(17) .
C44 C45 1.387(2) .
C45 C46 1.393(2) .
C45 H45 1.006(19) .
C46 H46 0.956(19) .
O47 C47 1.427(2) .
C47 H47A 1.00(3) .
C47 H47B 0.99(3) .
C47 H47C 0.99(3) .
O48 C48 1.4303(18) .
C48 H48A 1.02(2) .
C48 H48B 0.99(2) .
C48 H48C 1.00(2) .
C51 C52 1.461(2) .
C51 H51A 0.948(19) .
C51 H51B 0.973(19) .
C52 C53 1.180(3) .
C53 H53 0.93(2) .
C61 C62 1.461(2) .
C61 H61A 0.948(19) .
C61 H61B 0.969(19) .
C62 C63 1.175(3) .
C63 H63 0.92(3) .
C1S C2S 1.317(6) .
C1S C3SA 1.388(5) 2_566
C1S C3S 1.388(5) 2_566
C1S H1S 0.9500 .
C2S C3S 1.417(5) .
C2S H2S 0.9500 .
C3S C4S 1.295(7) .
C3S C1S 1.388(5) 2_566
C4S H4S1 0.9800 .
C4S H4S2 0.9800 .
C4S H4S3 0.9800 .
